data_2208379
loop_
_publ_author_name
'Mo Aung Myint'
'Price, Jason R.'
'Eng Wui Tan'

_publ_section_title
;
 Adamantane-1,2-diol
;
_journal_coeditor_code LH6588
_journal_issue 3
_journal_name_full 'Acta Crystallographica Section E'
_journal_page_first o1139
_journal_page_last o1140
_journal_paper_doi 10.1107/S1600536806003734
_journal_volume 62
_journal_year 2006
_chemical_formula_iupac 'C10 H16 O2'
_chemical_formula_moiety 'C10 H16 O2'
_chemical_formula_sum 'C10 H16 O2'
_chemical_formula_weight 168.23
_chemical_name_systematic
;
adamantane-1,2-diol
;
_space_group_IT_number 56
_symmetry_cell_setting orthorhombic
_symmetry_space_group_name_Hall '-P 2ab 2ac'
_symmetry_space_group_name_H-M 'P c c n'
_atom_sites_solution_hydrogens geom
_atom_sites_solution_primary direct
_atom_sites_solution_secondary difmap
_audit_creation_method SHELXL-97
_cell_angle_alpha 90.00
_cell_angle_beta 90.00
_cell_angle_gamma 90.00
_cell_formula_units_Z 8
_cell_length_a 9.6159(3)
_cell_length_b 20.6781(7)
_cell_length_c 8.3921(2)
_cell_measurement_reflns_used 2252
_cell_measurement_temperature 83(2)
_cell_measurement_theta_max 32.63
_cell_measurement_theta_min 3.37
_cell_volume 1668.67(9)
_computing_cell_refinement 'APEXII and SAINT (Bruker  2004)'
_computing_data_collection 'APEXII (Bruker 2004)'
_computing_data_reduction SAINT
_computing_molecular_graphics
;
ORTEP-3 (Farrugia, 1997) and POV-Ray (Persistence of Vision,
2004)
;
_computing_publication_material 'enCIFer (Allen <i>et al.</i>,  2004)'
_computing_structure_refinement 'SHELXL97 (Sheldrick, 1997)'
_computing_structure_solution 'SHELXS97 (Sheldrick, 1997)'
_diffrn_ambient_temperature 83(2)
_diffrn_measured_fraction_theta_full 1.000
_diffrn_measured_fraction_theta_max 0.925
_diffrn_measurement_device_type 'Bruker Kappa-APEX-II area-detector'
_diffrn_measurement_method '\f and \w '
_diffrn_radiation_monochromator graphite
_diffrn_radiation_source 'fine-focus sealed tube'
_diffrn_radiation_type MoK\a
_diffrn_radiation_wavelength 0.71073
_diffrn_reflns_av_R_equivalents 0.0585
_diffrn_reflns_av_sigmaI/netI 0.0306
_diffrn_reflns_limit_h_max 13
_diffrn_reflns_limit_h_min -13
_diffrn_reflns_limit_k_max 31
_diffrn_reflns_limit_k_min -30
_diffrn_reflns_limit_l_max 12
_diffrn_reflns_limit_l_min -11
_diffrn_reflns_number 41081
_diffrn_reflns_theta_full 26.00
_diffrn_reflns_theta_max 32.70
_diffrn_reflns_theta_min 1.97
_diffrn_standards_number 0
_exptl_absorpt_coefficient_mu 0.091
_exptl_absorpt_correction_T_max 1.000
_exptl_absorpt_correction_T_min 0.684
_exptl_absorpt_correction_type multi-scan
_exptl_absorpt_process_details '(SADABS; Bruker, 2004)'
_exptl_crystal_colour colourless
_exptl_crystal_density_diffrn 1.339
_exptl_crystal_density_method 'not measured'
_exptl_crystal_description block
_exptl_crystal_F_000 736
_exptl_crystal_size_max 0.36
_exptl_crystal_size_mid 0.24
_exptl_crystal_size_min 0.10
_refine_diff_density_max 0.840
_refine_diff_density_min -0.369
_refine_ls_extinction_method none
_refine_ls_goodness_of_fit_ref 1.033
_refine_ls_hydrogen_treatment constr
_refine_ls_matrix_type full
_refine_ls_number_parameters 109
_refine_ls_number_reflns 2845
_refine_ls_number_restraints 0
_refine_ls_restrained_S_all 1.033
_refine_ls_R_factor_all 0.0781
_refine_ls_R_factor_gt 0.0613
_refine_ls_shift/su_max 0.001
_refine_ls_shift/su_mean 0.001
_refine_ls_structure_factor_coef Fsqd
_refine_ls_weighting_details 'calc w=1/[\s^2^(Fo^2^)+(0.0791P)^2^+1.9937P] where P=(Fo^2^+2Fc^2^)/3'
_refine_ls_weighting_scheme calc
_refine_ls_wR_factor_gt 0.1644
_refine_ls_wR_factor_ref 0.1758
_reflns_number_gt 2252
_reflns_number_total 2845
_reflns_threshold_expression I>2\s(I)
_cod_data_source_file lh6588.cif
_cod_data_source_block I
_cod_database_code 2208379

loop_
_symmetry_equiv_pos_as_xyz
'x, y, z'
'-x+1/2, -y+1/2, z'
'-x, y+1/2, -z+1/2'
'x+1/2, -y, -z+1/2'
'-x, -y, -z'
'x-1/2, y-1/2, -z'
'x, -y-1/2, z-1/2'
'-x-1/2, y, z-1/2'

loop_
_atom_site_type_symbol
_atom_site_label
_atom_site_fract_x
_atom_site_fract_y
_atom_site_fract_z
_atom_site_U_iso_or_equiv
_atom_site_adp_type
_atom_site_calc_flag
_atom_site_refinement_flags
_atom_site_occupancy
O O1 -0.13529(11) 0.53630(5) 0.09461(12) 0.0133(2) Uani d . 1
H H1A -0.2032 0.5204 0.1438 0.020 Uiso calc R 1
O O2 0.13649(12) 0.51341(5) 0.22384(13) 0.0182(3) Uani d . 1
H H2A 0.1086 0.5052 0.1312 0.027 Uiso calc R 1
C C1 -0.06880(14) 0.58392(6) 0.19276(15) 0.0095(2) Uani d . 1
C C2 0.03234(15) 0.55025(7) 0.30695(16) 0.0134(3) Uani d . 1
H H2B -0.0214 0.5206 0.3782 0.016 Uiso calc R 1
C C3 0.10813(15) 0.60078(7) 0.41011(16) 0.0146(3) Uani d . 1
H H3A 0.1749 0.5786 0.4833 0.017 Uiso calc R 1
C C4 0.18742(16) 0.64722(8) 0.30032(18) 0.0173(3) Uani d . 1
H H4A 0.2563 0.6227 0.2367 0.021 Uiso calc R 1
H H4B 0.2382 0.6795 0.3653 0.021 Uiso calc R 1
C C5 0.08549(16) 0.68195(7) 0.18849(17) 0.0163(3) Uani d . 1
H H5A 0.1376 0.7126 0.1184 0.020 Uiso calc R 1
C C6 -0.02213(17) 0.71906(7) 0.28638(18) 0.0179(3) Uani d . 1
H H6A -0.0885 0.7409 0.2140 0.021 Uiso calc R 1
H H6B 0.0250 0.7526 0.3509 0.021 Uiso calc R 1
C C7 -0.10082(15) 0.67278(7) 0.39624(17) 0.0144(3) Uani d . 1
H H7A -0.1707 0.6974 0.4604 0.017 Uiso calc R 1
C C8 0.00006(16) 0.63765(7) 0.50756(17) 0.0155(3) Uani d . 1
H H8A 0.0472 0.6694 0.5773 0.019 Uiso calc R 1
H H8B -0.0520 0.6071 0.5760 0.019 Uiso calc R 1
C C9 0.01004(15) 0.63076(7) 0.08472(16) 0.0148(3) Uani d . 1
H H9A -0.0558 0.6524 0.0114 0.018 Uiso calc R 1
H H9B 0.0788 0.6067 0.0199 0.018 Uiso calc R 1
C C10 -0.17528(15) 0.62165(7) 0.29281(17) 0.0140(3) Uani d . 1
H H10A -0.2271 0.5914 0.3622 0.017 Uiso calc R 1
H H10B -0.2428 0.6432 0.2214 0.017 Uiso calc R 1

loop_
_atom_site_aniso_label
_atom_site_aniso_U_11
_atom_site_aniso_U_22
_atom_site_aniso_U_33
_atom_site_aniso_U_12
_atom_site_aniso_U_13
_atom_site_aniso_U_23
O1 0.0127(5) 0.0181(5) 0.0091(4) -0.0048(4) -0.0003(3) -0.0032(3)
O2 0.0179(5) 0.0219(5) 0.0148(5) 0.0098(4) -0.0063(4) -0.0083(4)
C1 0.0095(6) 0.0118(6) 0.0072(5) -0.0010(4) -0.0006(4) -0.0009(4)
C2 0.0155(6) 0.0149(6) 0.0098(5) 0.0023(5) -0.0007(5) -0.0005(4)
C3 0.0137(6) 0.0194(6) 0.0107(6) 0.0041(5) -0.0013(5) -0.0002(4)
C4 0.0126(6) 0.0229(7) 0.0163(6) -0.0009(5) 0.0008(5) -0.0009(5)
C5 0.0157(6) 0.0197(7) 0.0136(6) -0.0029(5) 0.0011(5) 0.0032(5)
C6 0.0199(7) 0.0148(6) 0.0190(7) 0.0000(5) 0.0001(5) 0.0019(5)
C7 0.0134(6) 0.0161(6) 0.0136(6) 0.0034(5) 0.0010(5) -0.0005(5)
C8 0.0161(6) 0.0187(6) 0.0117(6) 0.0029(5) 0.0009(5) -0.0006(5)
C9 0.0152(6) 0.0186(6) 0.0104(6) -0.0024(5) 0.0000(5) 0.0020(5)
C10 0.0115(6) 0.0172(6) 0.0133(6) 0.0004(5) 0.0003(5) -0.0016(5)

loop_
_atom_type_symbol
_atom_type_description
_atom_type_scat_dispersion_real
_atom_type_scat_dispersion_imag
_atom_type_scat_source
C C 0.0033 0.0016 'International Tables Vol C Tables 4.2.6.8 and 6.1.1.4'
H H 0.0000 0.0000 'International Tables Vol C Tables 4.2.6.8 and 6.1.1.4'
O O 0.0106 0.0060 'International Tables Vol C Tables 4.2.6.8 and 6.1.1.4'

loop_
_geom_angle_atom_site_label_1
_geom_angle_atom_site_label_2
_geom_angle_atom_site_label_3
_geom_angle
C1 O1 H1A 109.5
C2 O2 H2A 109.5
O1 C1 C9 108.40(10)
O1 C1 C2 109.27(10)
C9 C1 C2 110.13(11)
O1 C1 C10 111.43(11)
C9 C1 C10 109.45(11)
C2 C1 C10 108.17(10)
O2 C2 C1 112.28(10)
O2 C2 C3 107.60(11)
C1 C2 C3 110.09(11)
O2 C2 H2B 108.9
C1 C2 H2B 108.9
C3 C2 H2B 108.9
C8 C3 C4 110.34(12)
C8 C3 C2 108.53(12)
C4 C3 C2 108.80(11)
C8 C3 H3A 109.7
C4 C3 H3A 109.7
C2 C3 H3A 109.7
C3 C4 C5 110.04(12)
C3 C4 H4A 109.7
C5 C4 H4A 109.7
C3 C4 H4B 109.7
C5 C4 H4B 109.7
H4A C4 H4B 108.2
C6 C5 C4 109.80(12)
C6 C5 C9 109.14(12)
C4 C5 C9 108.82(12)
C6 C5 H5A 109.7
C4 C5 H5A 109.7
C9 C5 H5A 109.7
C5 C6 C7 110.18(12)
C5 C6 H6A 109.6
C7 C6 H6A 109.6
C5 C6 H6B 109.6
C7 C6 H6B 109.6
H6A C6 H6B 108.1
C6 C7 C8 110.58(12)
C6 C7 C10 108.60(12)
C8 C7 C10 108.19(11)
C6 C7 H7A 109.8
C8 C7 H7A 109.8
C10 C7 H7A 109.8
C3 C8 C7 109.98(11)
C3 C8 H8A 109.7
C7 C8 H8A 109.7
C3 C8 H8B 109.7
C7 C8 H8B 109.7
H8A C8 H8B 108.2
C1 C9 C5 109.36(11)
C1 C9 H9A 109.8
C5 C9 H9A 109.8
C1 C9 H9B 109.8
C5 C9 H9B 109.8
H9A C9 H9B 108.2
C1 C10 C7 110.23(11)
C1 C10 H10A 109.6
C7 C10 H10A 109.6
C1 C10 H10B 109.6
C7 C10 H10B 109.6
H10A C10 H10B 108.1

loop_
_geom_bond_atom_site_label_1
_geom_bond_atom_site_label_2
_geom_bond_distance
O1 C1 1.4343(15)
O1 H1A 0.8400
O2 C2 1.4387(17)
O2 H2A 0.8400
C1 C9 1.5279(18)
C1 C2 1.5327(19)
C1 C10 1.5369(19)
C2 C3 1.540(2)
C2 H2B 1.0000
C3 C8 1.526(2)
C3 C4 1.534(2)
C3 H3A 1.0000
C4 C5 1.535(2)
C4 H4A 0.9900
C4 H4B 0.9900
C5 C6 1.528(2)
C5 C9 1.551(2)
C5 H5A 1.0000
C6 C7 1.529(2)
C6 H6A 0.9900
C6 H6B 0.9900
C7 C8 1.530(2)
C7 C10 1.544(2)
C7 H7A 1.0000
C8 H8A 0.9900
C8 H8B 0.9900
C9 H9A 0.9900
C9 H9B 0.9900
C10 H10A 0.9900
C10 H10B 0.9900

loop_
_geom_hbond_atom_site_label_D
_geom_hbond_atom_site_label_H
_geom_hbond_atom_site_label_A
_geom_hbond_site_symmetry_A
_geom_hbond_distance_DH
_geom_hbond_distance_HA
_geom_hbond_distance_DA
_geom_hbond_angle_DHA
O2 H2A O1 . 0.84 2.45 2.8688(15) 112
O1 H1A O2 4_465 0.84 2.02 2.8625(15) 176
O2 H2A O1 5_565 0.84 2.10 2.8633(14) 152

loop_
_geom_torsion_atom_site_label_1
_geom_torsion_atom_site_label_2
_geom_torsion_atom_site_label_3
_geom_torsion_atom_site_label_4
_geom_torsion
O1 C1 C2 O2 58.47(14)
C9 C1 C2 O2 -60.49(14)
C10 C1 C2 O2 179.94(11)
O1 C1 C2 C3 178.32(11)
C9 C1 C2 C3 59.36(14)
C10 C1 C2 C3 -60.21(14)
O2 C2 C3 C8 -176.45(11)
C1 C2 C3 C8 60.90(14)
O2 C2 C3 C4 63.46(14)
C1 C2 C3 C4 -59.19(14)
C8 C3 C4 C5 -58.53(15)
C2 C3 C4 C5 60.44(15)
C3 C4 C5 C6 58.54(16)
C3 C4 C5 C9 -60.85(15)
C4 C5 C6 C7 -58.44(16)
C9 C5 C6 C7 60.76(15)
C5 C6 C7 C8 58.37(15)
C5 C6 C7 C10 -60.20(15)
C4 C3 C8 C7 57.96(15)
C2 C3 C8 C7 -61.17(15)
C6 C7 C8 C3 -57.91(15)
C10 C7 C8 C3 60.90(15)
O1 C1 C9 C5 -178.82(11)
C2 C1 C9 C5 -59.32(14)
C10 C1 C9 C5 59.47(14)
C6 C5 C9 C1 -60.02(14)
C4 C5 C9 C1 59.79(15)
O1 C1 C10 C7 -179.64(10)
C9 C1 C10 C7 -59.76(14)
C2 C1 C10 C7 60.24(14)
C6 C7 C10 C1 59.48(14)
C8 C7 C10 C1 -60.59(14)

loop_
_cod_related_entry_id
_cod_related_entry_database
_cod_related_entry_code
1 ChemSpider 10287761
